data_4105649
loop_
_publ_author_name
'Sebastian Henke'
'Roland A. Fischer'

_publ_section_title
;
 Gated Channels in a Honeycomb-like Zinc-Dicarboxylate-Bipyridine
 Framework with Flexible Alkyl Ether Side Chains
;
_journal_name_full 'Journal of the American Chemical Society'
_journal_page_first 2064
_journal_page_last 2067
_journal_paper_doi 10.1021/ja109317e
_journal_volume 133
_journal_year 2011
_chemical_formula_moiety 'C38 H40 N2 O16 Zn2'
_chemical_formula_sum 'C38 H40 N2 O16 Zn2'
_chemical_formula_weight 911.46
_chemical_name_systematic
; 
 ? 
;
_space_group_IT_number 167
_symmetry_cell_setting trigonal
_symmetry_space_group_name_Hall '-R 3 2"c'
_symmetry_space_group_name_H-M 'R -3 c :H'
_atom_sites_solution_hydrogens geom
_atom_sites_solution_primary direct
_atom_sites_solution_secondary difmap
_audit_creation_method SHELXL-97
_cell_angle_alpha 90.00
_cell_angle_beta 90.00
_cell_angle_gamma 120.00
_cell_formula_units_Z 36
_cell_length_a 53.188(3)
_cell_length_b 53.188(3)
_cell_length_c 17.813(2)
_cell_measurement_reflns_used 9012
_cell_measurement_temperature 100(2)
_cell_measurement_theta_max 45.6253
_cell_measurement_theta_min 2.8780
_cell_volume 43641(6)
_computing_cell_refinement 'SAINT software (Bruker AXS, 2004)'
_computing_data_collection 'PROTEUM2 (Bruker AXS, 2008)'
_computing_data_reduction 'SAINT software (Bruker AXS, 2004)'
_computing_molecular_graphics VMD
_computing_publication_material VMD
_computing_structure_refinement 'SHELXL-97 (Sheldrick, 1997)'
_computing_structure_solution 'SHELXS-97 (Sheldrick, 1990)'
_diffrn_ambient_temperature 100(2)
_diffrn_detector_area_resol_mean 66.67
_diffrn_measured_fraction_theta_full 0.994
_diffrn_measured_fraction_theta_max 0.994
_diffrn_measurement_device_type 'Bruker AXS X8 Proteum'
_diffrn_measurement_method 'CCD \f- and \w-scans'
_diffrn_radiation_monochromator 'focusing multilayer optic'
_diffrn_radiation_source '0.2 x 2mm^2^ focus rotating anode'
_diffrn_radiation_type CuK\a
_diffrn_radiation_wavelength 1.54178
_diffrn_reflns_av_R_equivalents 0.0901
_diffrn_reflns_av_sigmaI/netI 0.0487
_diffrn_reflns_limit_h_max 56
_diffrn_reflns_limit_h_min -63
_diffrn_reflns_limit_k_max 62
_diffrn_reflns_limit_k_min -55
_diffrn_reflns_limit_l_max 19
_diffrn_reflns_limit_l_min -21
_diffrn_reflns_number 270452
_diffrn_reflns_theta_full 67.44
_diffrn_reflns_theta_max 67.44
_diffrn_reflns_theta_min 1.66
_exptl_absorpt_coefficient_mu 1.752
_exptl_absorpt_correction_T_max 0.96419
_exptl_absorpt_correction_T_min 0.73001
_exptl_absorpt_correction_type gaussian
_exptl_absorpt_process_details 'SADABS (Bruker AXS, 2008)'
_exptl_crystal_colour colorless
_exptl_crystal_density_diffrn 1.248
_exptl_crystal_description plate
_exptl_crystal_F_000 11280
_exptl_crystal_size_max 0.25
_exptl_crystal_size_mid 0.05
_exptl_crystal_size_min 0.02
_platon_squeeze_details
;
;
_refine_diff_density_max 1.431
_refine_diff_density_min -1.227
_refine_diff_density_rms 0.116
_refine_ls_extinction_method none
_refine_ls_goodness_of_fit_ref 0.987
_refine_ls_hydrogen_treatment constr
_refine_ls_matrix_type full
_refine_ls_number_parameters 496
_refine_ls_number_reflns 8704
_refine_ls_number_restraints 132
_refine_ls_restrained_S_all 1.048
_refine_ls_R_factor_all 0.1145
_refine_ls_R_factor_gt 0.0903
_refine_ls_shift/su_max 0.001
_refine_ls_shift/su_mean 0.000
_refine_ls_structure_factor_coef Fsqd
_refine_ls_weighting_details 'calc w=1/[\s^2^(Fo^2^)+(0.1941P)^2^+0.0000P] where P=(Fo^2^+2Fc^2^)/3'
_refine_ls_weighting_scheme calc
_refine_ls_wR_factor_gt 0.2642
_refine_ls_wR_factor_ref 0.2778
_reflns_number_gt 5088
_reflns_number_total 8704
_reflns_threshold_expression >2sigma(I)
_cod_data_source_file ja109317e_si_002.cif
_cod_data_source_block '[Zn2(BME-bdc)2(bipy)]n'
_cod_original_cell_volume 43640(6)
_cod_original_sg_symbol_H-M 'R -3 c'
_cod_database_code 4105649

loop_
_symmetry_equiv_pos_as_xyz
'x, y, z'
'-y, x-y, z'
'-x+y, -x, z'
'y, x, -z+1/2'
'x-y, -y, -z+1/2'
'-x, -x+y, -z+1/2'
'x+2/3, y+1/3, z+1/3'
'-y+2/3, x-y+1/3, z+1/3'
'-x+y+2/3, -x+1/3, z+1/3'
'y+2/3, x+1/3, -z+5/6'
'x-y+2/3, -y+1/3, -z+5/6'
'-x+2/3, -x+y+1/3, -z+5/6'
'x+1/3, y+2/3, z+2/3'
'-y+1/3, x-y+2/3, z+2/3'
'-x+y+1/3, -x+2/3, z+2/3'
'y+1/3, x+2/3, -z+7/6'
'x-y+1/3, -y+2/3, -z+7/6'
'-x+1/3, -x+y+2/3, -z+7/6'
'-x, -y, -z'
'y, -x+y, -z'
'x-y, x, -z'
'-y, -x, z-1/2'
'-x+y, y, z-1/2'
'x, x-y, z-1/2'
'-x+2/3, -y+1/3, -z+1/3'
'y+2/3, -x+y+1/3, -z+1/3'
'x-y+2/3, x+1/3, -z+1/3'
'-y+2/3, -x+1/3, z-1/6'
'-x+y+2/3, y+1/3, z-1/6'
'x+2/3, x-y+1/3, z-1/6'
'-x+1/3, -y+2/3, -z+2/3'
'y+1/3, -x+y+2/3, -z+2/3'
'x-y+1/3, x+2/3, -z+2/3'
'-y+1/3, -x+2/3, z+1/6'
'-x+y+1/3, y+2/3, z+1/6'
'x+1/3, x-y+2/3, z+1/6'

loop_
_atom_site_label
_atom_site_type_symbol
_atom_site_fract_x
_atom_site_fract_y
_atom_site_fract_z
_atom_site_U_iso_or_equiv
_atom_site_adp_type
_atom_site_occupancy
_atom_site_symmetry_multiplicity
_atom_site_calc_flag
_atom_site_refinement_flags
_atom_site_disorder_assembly
_atom_site_disorder_group
O11 O 0.5616(4) 0.6851(4) 0.1949(11) 0.332(9) Uani 1 1 d U . .
O9 O 0.5289(3) 0.5590(3) -0.0235(10) 0.280(7) Uani 1 1 d DU . .
Zn1 Zn 0.441107(16) 0.557388(16) 0.05022(4) 0.0488(3) Uani 1 1 d DU . .
Zn2 Zn 0.470182(17) 0.589894(16) 0.29262(4) 0.0466(3) Uani 1 1 d . . .
O7 O 0.46673(8) 0.58692(8) 0.4030(2) 0.0473(9) Uani 1 1 d . . .
O6 O 0.42782(9) 0.56086(10) 0.2755(2) 0.0619(12) Uani 1 1 d . . .
N2 N 0.49050(10) 0.56648(10) 0.2776(2) 0.0471(11) Uani 1 1 d . . .
O5 O 0.44246(9) 0.56604(9) 0.1585(2) 0.0563(11) Uani 1 1 d . . .
N1 N 0.46051(12) 0.59816(11) 0.0033(3) 0.0599(14) Uani 1 1 d . . .
O8 O 0.40032(9) 0.53847(11) 0.0181(2) 0.0676(13) Uani 1 1 d . . .
C11 C 0.42247(13) 0.55520(13) 0.2069(3) 0.0503(14) Uani 1 1 d . . .
C1 C 0.50234(15) 0.56701(15) 0.2115(3) 0.0616(17) Uani 1 1 d . . .
H1 H 0.5007 0.5782 0.1722 0.074 Uiso 1 1 calc R . .
C3 C 0.51999(14) 0.53594(14) 0.2562(3) 0.0521(15) Uani 1 1 d . . .
C23 C 0.47111(12) 0.60605(12) 0.4519(3) 0.0450(13) Uani 1 1 d . . .
C24 C 0.48770(12) 0.63757(12) 0.4336(3) 0.0434(13) Uani 1 1 d . . .
C12 C 0.39230(15) 0.53411(18) 0.1847(3) 0.070(2) Uani 1 1 d . . .
C8 C 0.48839(16) 0.65227(14) -0.0651(3) 0.0602(17) Uani 1 1 d . . .
C2 C 0.51710(16) 0.55182(16) 0.1972(3) 0.0663(18) Uani 1 1 d . . .
H2 H 0.5249 0.5523 0.1490 0.080 Uiso 1 1 calc R . .
C5 C 0.49400(16) 0.55199(16) 0.3329(3) 0.0670(19) Uani 1 1 d . . .
H5 H 0.4868 0.5526 0.3813 0.080 Uiso 1 1 calc R . .
C4 C 0.50768(17) 0.53593(17) 0.3231(4) 0.074(2) Uani 1 1 d . . .
H4 H 0.5085 0.5247 0.3637 0.088 Uiso 1 1 calc R . .
C15 C 0.4732(3) 0.5330(3) 0.0281(9) 0.165(4) Uani 1 1 d DU . .
C20 C 0.5079(3) 0.6690(2) 0.2013(5) 0.120(5) Uani 1 1 d D . .
C22 C 0.4892(3) 0.6788(2) 0.1918(6) 0.128(4) Uani 1 1 d D . .
H22 H 0.4693 0.6663 0.2044 0.154 Uiso 1 1 calc R . .
O4 O 0.48121(18) 0.5571(2) 0.0307(5) 0.151(3) Uani 1 1 d DU . .
C13 C 0.3728(2) 0.5418(2) 0.1691(6) 0.106(3) Uani 1 1 d . . .
O1 O 0.47305(18) 0.62577(18) 0.2516(4) 0.131(2) Uani 1 1 d DU . .
C14 C 0.3845(3) 0.5050(2) 0.1766(7) 0.160(6) Uani 1 1 d . . .
H14 H 0.3975 0.4980 0.1864 0.192 Uiso 1 1 calc R . .
C19 C 0.4938(3) 0.6360(3) 0.2325(8) 0.132(3) Uani 1 1 d DU . .
C21 C 0.5353(4) 0.6891(3) 0.1806(9) 0.194(8) Uani 1 1 d D . .
O2 O 0.5092(3) 0.6289(3) 0.2351(8) 0.234(6) Uani 1 1 d DU . .
C26B C 0.4752(3) 0.6548(3) 0.4499(7) 0.053(3) Uani 0.50 1 d P . 1
H26B H 0.4627 0.6528 0.4904 0.063 Uiso 0.50 1 calc PR . 1
C25B C 0.5146(3) 0.6502(2) 0.3979(8) 0.047(3) Uani 0.50 1 d P . 1
O12B O 0.52510(19) 0.6311(2) 0.3839(5) 0.066(2) Uani 0.50 1 d PD . 1
C28B C 0.5613(3) 0.6220(3) 0.3486(9) 0.070(4) Uani 0.50 1 d PDU . 1
H28D H 0.5455 0.6053 0.3213 0.084 Uiso 0.50 1 calc PR . 1
H28C H 0.5790 0.6289 0.3177 0.084 Uiso 0.50 1 calc PR . 1
C27B C 0.5540(3) 0.6450(3) 0.3479(10) 0.087(5) Uani 0.50 1 d PD . 1
H27D H 0.5532 0.6511 0.2960 0.105 Uiso 0.50 1 calc PR . 1
H27C H 0.5683 0.6620 0.3770 0.105 Uiso 0.50 1 calc PR . 1
O13B O 0.5662(6) 0.6104(6) 0.4163(13) 0.247(11) Uani 0.50 1 d PDU . 1
C25A C 0.4728(3) 0.6494(3) 0.4017(8) 0.051(3) Uani 0.50 1 d P . 2
C26A C 0.5168(3) 0.6536(3) 0.4505(7) 0.051(3) Uani 0.50 1 d P . 2
H26A H 0.5271 0.6508 0.4902 0.061 Uiso 0.50 1 calc PR . 2
O12A O 0.44385(18) 0.63030(19) 0.3873(5) 0.069(2) Uani 0.50 1 d PD . 2
O13A O 0.3825(4) 0.6105(5) 0.3883(13) 0.191(8) Uani 0.50 1 d PDU . 2
C28A C 0.4006(4) 0.6139(4) 0.3266(12) 0.110(6) Uani 0.50 1 d PDU . 2
H28B H 0.3916 0.6155 0.2797 0.132 Uiso 0.50 1 calc PR . 2
H28A H 0.4031 0.5967 0.3224 0.132 Uiso 0.50 1 calc PR . 2
C27A C 0.4281(3) 0.6392(4) 0.3367(11) 0.103(6) Uani 0.50 1 d PD . 2
H27B H 0.4259 0.6550 0.3592 0.123 Uiso 0.50 1 calc PR . 2
H27A H 0.4384 0.6460 0.2881 0.123 Uiso 0.50 1 calc PR . 2
C16 C 0.4845(3) 0.5137(3) 0.0192(6) 0.109(2) Uani 1 1 d U . .
C17 C 0.5101(3) 0.5283(3) -0.0124(8) 0.137(3) Uani 1 1 d DU . .
C18 C 0.4731(3) 0.4866(3) 0.0368(7) 0.134(3) Uani 1 1 d U . .
H18 H 0.4553 0.4765 0.0634 0.160 Uiso 1 1 calc R . .
O3 O 0.4488(2) 0.52167(19) 0.0441(6) 0.179(3) Uani 1 1 d DU . .
C9A C 0.4973(5) 0.6458(4) -0.0004(11) 0.089(6) Uani 0.50 1 d P A 1
H9A H 0.5149 0.6602 0.0222 0.107 Uiso 0.50 1 calc PR A 1
C10A C 0.4827(5) 0.6206(5) 0.0318(13) 0.105(9) Uani 0.50 1 d P A 1
H10A H 0.4888 0.6185 0.0803 0.126 Uiso 0.50 1 calc PR A 1
C7A C 0.4663(6) 0.6297(5) -0.0991(12) 0.084(7) Uani 0.50 1 d P A 1
H7A H 0.4602 0.6321 -0.1474 0.101 Uiso 0.50 1 calc PR A 1
C6A C 0.4523(5) 0.6030(5) -0.0648(11) 0.082(7) Uani 0.50 1 d P A 1
H6A H 0.4363 0.5874 -0.0896 0.099 Uiso 0.50 1 calc PR A 1
C9B C 0.4811(4) 0.6498(4) 0.0118(8) 0.072(5) Uani 0.50 1 d P A 2
H9B H 0.4855 0.6664 0.0410 0.086 Uiso 0.50 1 calc PR A 2
C10B C 0.4670(5) 0.6217(5) 0.0441(9) 0.070(6) Uani 0.50 1 d P A 2
H10B H 0.4621 0.6195 0.0959 0.084 Uiso 0.50 1 calc PR A 2
C7B C 0.4800(5) 0.6266(4) -0.1010(9) 0.069(5) Uani 0.50 1 d P A 2
H7B H 0.4834 0.6266 -0.1534 0.083 Uiso 0.50 1 calc PR A 2
C6B C 0.4674(4) 0.6018(4) -0.0645(11) 0.066(5) Uani 0.50 1 d P A 2
H6B H 0.4632 0.5849 -0.0925 0.080 Uiso 0.50 1 calc PR A 2
O10 O 0.3838(3) 0.5726(3) 0.1663(7) 0.228(5) Uani 1 1 d U . .

loop_
_atom_site_aniso_label
_atom_site_aniso_U_11
_atom_site_aniso_U_22
_atom_site_aniso_U_33
_atom_site_aniso_U_23
_atom_site_aniso_U_13
_atom_site_aniso_U_12
O11 0.333(9) 0.332(9) 0.336(9) 0.003(2) 0.002(2) 0.168(5)
O9 0.267(11) 0.168(6) 0.407(16) 0.058(10) 0.036(11) 0.109(7)
Zn1 0.0542(5) 0.0532(5) 0.0352(4) -0.0004(3) -0.0006(3) 0.0240(4)
Zn2 0.0586(5) 0.0537(5) 0.0290(4) -0.0028(3) -0.0004(3) 0.0293(4)
O7 0.062(2) 0.053(2) 0.0287(18) -0.0039(16) -0.0008(17) 0.029(2)
O6 0.062(3) 0.082(3) 0.029(2) -0.001(2) 0.0021(18) 0.026(2)
N2 0.058(3) 0.055(3) 0.032(2) 0.002(2) 0.004(2) 0.031(2)
O5 0.060(3) 0.069(3) 0.033(2) -0.0007(19) -0.0010(18) 0.027(2)
N1 0.074(4) 0.057(3) 0.039(3) -0.005(2) -0.008(3) 0.024(3)
O8 0.055(3) 0.100(4) 0.033(2) -0.014(2) 0.0027(18) 0.027(2)
C11 0.052(3) 0.058(4) 0.037(3) -0.001(3) -0.001(3) 0.024(3)
C1 0.082(5) 0.086(5) 0.034(3) 0.005(3) -0.003(3) 0.054(4)
C3 0.069(4) 0.066(4) 0.035(3) -0.004(3) -0.005(3) 0.044(3)
C23 0.054(3) 0.044(3) 0.031(3) -0.005(2) 0.000(2) 0.020(3)
C24 0.057(3) 0.052(3) 0.024(3) -0.001(2) 0.002(2) 0.029(3)
C12 0.063(4) 0.106(6) 0.027(3) 0.002(3) -0.002(3) 0.032(4)
C8 0.084(5) 0.057(4) 0.028(3) -0.005(3) -0.004(3) 0.027(3)
C2 0.085(5) 0.091(5) 0.038(3) -0.004(3) 0.005(3) 0.055(4)
C5 0.090(5) 0.089(5) 0.031(3) -0.003(3) 0.010(3) 0.051(4)
C4 0.108(6) 0.096(6) 0.045(4) 0.005(4) 0.003(4) 0.072(5)
C15 0.214(6) 0.212(5) 0.155(9) -0.058(7) -0.011(7) 0.170(5)
C20 0.250(16) 0.078(6) 0.053(5) -0.001(4) 0.007(7) 0.097(9)
C22 0.164(11) 0.070(6) 0.088(7) 0.004(5) -0.031(7) 0.012(7)
O4 0.172(4) 0.206(4) 0.166(6) 0.032(5) 0.062(5) 0.163(4)
C13 0.068(6) 0.124(8) 0.121(8) -0.034(6) -0.011(5) 0.044(6)
O1 0.132(2) 0.129(2) 0.128(2) 0.0012(11) -0.0029(11) 0.0633(14)
C14 0.145(10) 0.051(5) 0.178(12) 0.028(6) -0.073(9) -0.031(6)
C19 0.133(3) 0.132(3) 0.130(3) -0.0006(11) -0.0006(11) 0.0662(15)
C21 0.275(19) 0.175(13) 0.240(17) 0.109(12) 0.135(15) 0.194(15)
O2 0.214(8) 0.225(12) 0.326(17) 0.086(11) 0.112(11) 0.157(9)
C26B 0.077(9) 0.058(8) 0.027(7) 0.004(6) 0.016(6) 0.036(7)
C25B 0.059(8) 0.050(8) 0.044(8) -0.003(6) -0.006(6) 0.036(6)
O12B 0.065(6) 0.070(6) 0.072(6) -0.006(5) 0.002(5) 0.040(5)
C28B 0.066(7) 0.071(7) 0.084(8) -0.008(6) -0.012(6) 0.043(6)
C27B 0.054(9) 0.114(13) 0.092(12) 0.002(10) 0.014(8) 0.040(9)
O13B 0.228(18) 0.229(18) 0.261(19) -0.024(15) -0.024(15) 0.096(14)
C25A 0.044(7) 0.069(9) 0.033(7) -0.006(6) -0.006(5) 0.022(6)
C26A 0.056(8) 0.063(9) 0.028(6) -0.006(6) -0.001(6) 0.025(7)
O12A 0.046(5) 0.064(6) 0.090(7) 0.005(5) -0.011(5) 0.022(4)
O13A 0.164(14) 0.207(16) 0.202(15) 0.027(13) -0.012(12) 0.092(12)
C28A 0.113(10) 0.105(10) 0.110(10) -0.007(8) -0.025(8) 0.054(8)
C27A 0.060(9) 0.126(15) 0.107(13) 0.048(12) -0.004(9) 0.035(10)
C16 0.136(5) 0.151(5) 0.083(5) -0.039(5) -0.034(4) 0.105(4)
C17 0.150(6) 0.159(6) 0.141(8) 0.002(6) -0.008(5) 0.107(5)
C18 0.140(7) 0.163(5) 0.129(7) -0.005(6) -0.012(6) 0.098(5)
O3 0.199(5) 0.156(4) 0.254(8) -0.088(5) -0.026(6) 0.144(4)
C9A 0.103(15) 0.061(11) 0.065(12) -0.001(9) -0.046(11) 0.013(10)
C10A 0.119(19) 0.054(11) 0.077(16) 0.020(11) -0.058(14) -0.005(13)
C7A 0.15(2) 0.064(11) 0.057(10) -0.013(8) -0.041(12) 0.068(14)
C6A 0.090(15) 0.071(12) 0.039(8) 0.002(8) -0.016(11) 0.005(11)
C9B 0.114(15) 0.054(9) 0.028(6) 0.012(6) 0.006(8) 0.028(10)
C10B 0.111(17) 0.069(11) 0.020(6) -0.001(6) 0.011(9) 0.037(13)
C7B 0.127(18) 0.051(9) 0.034(7) -0.004(6) 0.015(9) 0.048(10)
C6B 0.097(15) 0.053(9) 0.044(9) 0.003(7) 0.014(11) 0.033(12)
O10 0.228(5) 0.228(5) 0.229(5) -0.0017(11) -0.0011(11) 0.115(3)

loop_
_atom_type_symbol
_atom_type_description
_atom_type_scat_dispersion_real
_atom_type_scat_dispersion_imag
_atom_type_scat_source
C C 0.0181 0.0091 'International Tables Vol C Tables 4.2.6.8 and 6.1.1.4'
H H 0.0000 0.0000 'International Tables Vol C Tables 4.2.6.8 and 6.1.1.4'
N N 0.0311 0.0180 'International Tables Vol C Tables 4.2.6.8 and 6.1.1.4'
O O 0.0492 0.0322 'International Tables Vol C Tables 4.2.6.8 and 6.1.1.4'
Zn Zn -1.5491 0.6778 'International Tables Vol C Tables 4.2.6.8 and 6.1.1.4'

loop_
_geom_angle_atom_site_label_1
_geom_angle_atom_site_label_2
_geom_angle_atom_site_label_3
_geom_angle
_geom_angle_site_symmetry_1
_geom_angle_site_symmetry_3
O8 Zn1 O5 107.79(17) . .
O8 Zn1 N1 105.4(2) . .
O5 Zn1 N1 102.17(19) . .
O8 Zn1 O3 100.5(3) . .
O5 Zn1 O3 104.9(3) . .
N1 Zn1 O3 134.3(3) . .
O8 Zn1 O4 142.0(3) . .
O5 Zn1 O4 103.7(3) . .
N1 Zn1 O4 88.1(3) . .
O3 Zn1 O4 50.2(3) . .
O7 Zn2 O1 113.9(3) . .
O7 Zn2 O6 93.79(16) . .
O1 Zn2 O6 101.5(3) . .
O7 Zn2 N2 97.95(17) . .
O1 Zn2 N2 137.3(3) . .
O6 Zn2 N2 104.1(2) . .
O7 Zn2 O2 121.3(4) . .
O1 Zn2 O2 50.9(3) . .
O6 Zn2 O2 140.9(4) . .
N2 Zn2 O2 88.8(3) . .
O7 Zn2 C19 120.7(4) . .
O1 Zn2 C19 24.9(4) . .
O6 Zn2 C19 122.2(4) . .
N2 Zn2 C19 113.8(4) . .
O2 Zn2 C19 26.0(3) . .
C23 O7 Zn2 130.3(4) . .
C11 O6 Zn2 111.3(4) . .
C5 N2 C1 118.0(5) . .
C5 N2 Zn2 122.2(4) . .
C1 N2 Zn2 119.6(4) . .
C11 O5 Zn1 129.5(4) . .
C6B N1 C10A 100.1(15) . .
C6B N1 C10B 117.7(13) . .
C10A N1 C6A 114.1(13) . .
C10B N1 C6A 105.5(14) . .
C6B N1 Zn1 120.6(10) . .
C10A N1 Zn1 124.0(10) . .
C10B N1 Zn1 121.7(9) . .
C6A N1 Zn1 121.6(10) . .
C23 O8 Zn1 118.9(4) 22_665 .
O6 C11 O5 121.1(6) . .
O6 C11 C12 118.2(5) . .
O5 C11 C12 120.6(5) . .
N2 C1 C2 123.0(6) . .
C4 C3 C2 117.3(6) . .
C4 C3 C3 122.9(7) . 4
C2 C3 C3 119.8(6) . 4
O8 C23 O7 122.6(5) 22_666 .
O8 C23 C24 116.1(5) 22_666 .
O7 C23 C24 121.3(5) . .
C25A C24 C26A 122.7(9) . .
C25A C24 C25B 106.3(8) . .
C26A C24 C26B 107.7(9) . .
C25B C24 C26B 119.1(8) . .
C25A C24 C23 117.3(7) . .
C26A C24 C23 120.0(7) . .
C25B C24 C23 122.1(6) . .
C26B C24 C23 118.7(7) . .
C13 C12 C14 118.6(9) . .
C13 C12 C11 122.9(8) . .
C14 C12 C11 118.4(8) . .
C7A C8 C9A 114.9(12) . .
C9A C8 C7B 97.2(12) . .
C7A C8 C9B 106.2(14) . .
C7B C8 C9B 115.1(11) . .
C7A C8 C8 120.1(10) . 11_564
C9A C8 C8 124.8(10) . 11_564
C7B C8 C8 124.9(9) . 11_564
C9B C8 C8 120.0(9) . 11_564
C1 C2 C3 118.1(6) . .
N2 C5 C4 122.6(6) . .
C3 C4 C5 120.8(6) . .
O4 C15 O3 105.5(11) . .
O4 C15 C16 139.6(14) . .
O3 C15 C16 114.5(13) . .
C22 C20 C21 112.1(9) . .
C22 C20 C19 115.5(12) . .
C21 C20 C19 132.4(12) . .
C20 C22 C13 122.3(11) . 27
C15 O4 Zn1 101.6(9) . .
C12 C13 C22 123.9(11) . 26_455
C12 C13 O10 115.2(9) . .
C22 C13 O10 119.5(11) 26_455 .
C19 O1 Zn2 100.3(10) . .
C12 C14 C21 113.8(13) . 26_455
O1 C19 O2 128.5(16) . .
O1 C19 C20 118.8(14) . .
O2 C19 C20 112.3(14) . .
O1 C19 Zn2 54.9(8) . .
O2 C19 Zn2 73.6(9) . .
C20 C19 Zn2 171.4(10) . .
C20 C21 C14 129.1(12) . 27
C20 C21 O11 122.8(13) . .
C14 C21 O11 107.2(15) 27 .
C19 O2 Zn2 80.4(10) . .
C24 C26B C26B 103.4(8) . 11_565
C24 C25B O12B 114.6(9) . .
C24 C25B C25B 101.4(9) . 11_565
O12B C25B C25B 130.1(6) . 11_565
C25B O12B C27B 114.0(10) . .
O13B C28B C27B 123.2(18) . .
C28B C27B O12B 102.9(12) . .
C24 C25A O12A 115.6(10) . .
C24 C25A C25A 104.4(9) . 11_565
O12A C25A C25A 131.5(7) . 11_565
C24 C26A C26A 103.0(8) . 11_565
C25A O12A C27A 119.1(10) . .
O13A C28A C27A 109.7(18) . .
C28A C27A O12A 104.8(14) . .
C18 C16 C17 122.0(12) . .
C18 C16 C15 130.1(14) . .
C17 C16 C15 107.9(13) . .
C16 C17 O9 131.1(14) . .
C16 C17 C18 121.5(12) . 19_665
O9 C17 C18 107.1(13) . 19_665
C16 C18 C17 116.3(12) . 19_665
C15 O3 Zn1 102.2(9) . .
C10A C9A C8 122.1(16) . .
N1 C10A C9A 125.4(18) . .
C8 C7A C6A 120.5(16) . .
N1 C6A C7A 122.2(17) . .
C8 C9B C10B 117.9(14) . .
N1 C10B C9B 121.4(13) . .
C6B C7B C8 121.3(15) . .
N1 C6B C7B 126.6(17) . .

loop_
_geom_bond_atom_site_label_1
_geom_bond_atom_site_label_2
_geom_bond_distance
_geom_bond_site_symmetry_2
O11 C21 1.53(2) .
O9 C17 1.440(14) .
Zn1 O8 1.966(4) .
Zn1 O5 1.977(4) .
Zn1 N1 2.056(5) .
Zn1 O3 2.135(7) .
Zn1 O4 2.169(6) .
Zn2 O7 1.973(4) .
Zn2 O1 1.977(8) .
Zn2 O6 2.019(4) .
Zn2 N2 2.034(5) .
Zn2 O2 2.314(11) .
Zn2 C19 2.378(12) .
O7 C23 1.270(6) .
O6 C11 1.255(7) .
N2 C5 1.319(8) .
N2 C1 1.329(7) .
O5 C11 1.262(7) .
N1 C6B 1.25(2) .
N1 C10A 1.29(2) .
N1 C10B 1.34(2) .
N1 C6A 1.36(2) .
O8 C23 1.262(6) 22_665
C11 C12 1.480(9) .
C1 C2 1.403(9) .
C3 C4 1.360(9) .
C3 C2 1.404(9) .
C3 C3 1.486(11) 4
C23 O8 1.262(6) 22_666
C23 C24 1.488(8) .
C24 C25A 1.356(14) .
C24 C26A 1.376(14) .
C24 C25B 1.391(14) .
C24 C26B 1.406(14) .
C12 C13 1.318(12) .
C12 C14 1.394(13) .
C8 C7A 1.33(2) .
C8 C9A 1.356(18) .
C8 C7B 1.367(18) .
C8 C9B 1.413(16) .
C8 C8 1.477(12) 11_564
C5 C4 1.383(10) .
C15 O4 1.129(12) .
C15 O3 1.163(13) .
C15 C16 1.433(15) .
C20 C22 1.343(13) .
C20 C21 1.359(14) .
C20 C19 1.626(13) .
C22 C13 1.382(13) 27
C13 C22 1.382(13) 26_455
C13 O10 1.440(14) .
O1 C19 1.016(13) .
C14 C21 1.406(16) 26_455
C19 O2 1.057(14) .
C21 C14 1.406(16) 27
C26B C26B 1.61(2) 11_565
C25B O12B 1.407(14) .
C25B C25B 1.66(2) 11_565
O12B C27B 1.479(13) .
C28B O13B 1.436(18) .
C28B C27B 1.457(15) .
C25A O12A 1.381(14) .
C25A C25A 1.68(3) 11_565
C26A C26A 1.70(2) 11_565
O12A C27A 1.461(13) .
O13A C28A 1.412(17) .
C28A C27A 1.420(16) .
C16 C18 1.293(15) .
C16 C17 1.311(15) .
C17 C18 1.521(16) 19_665
C18 C17 1.521(16) 19_665
C9A C10A 1.30(3) .
C7A C6A 1.37(3) .
C9B C10B 1.42(3) .
C7B C6B 1.32(3) .

loop_
_platon_squeeze_void_nr
_platon_squeeze_void_average_x
_platon_squeeze_void_average_y
_platon_squeeze_void_average_z
_platon_squeeze_void_volume
_platon_squeeze_void_count_electrons
_platon_squeeze_void_content
1 0.000 0.000 -0.004 1791 509 ' '
2 0.000 0.333 0.238 2289 698 ' '
3 0.000 0.667 0.213 2289 700 ' '
4 0.333 0.333 0.642 2288 699 ' '
5 0.333 1.000 0.073 2289 698 ' '
6 0.333 0.667 0.535 1786 508 ' '
7 0.667 0.667 0.740 2289 698 ' '
8 0.667 1.000 0.309 2289 699 ' '
9 0.667 0.333 0.202 1786 508 ' '
